data_4062592
_journal_name_full Organometallics
_journal_paper_doi 10.1021/om0343059
_journal_year 2004
_chemical_formula_sum 'C14 H16 Cr N3 O7 P'
_chemical_formula_weight 421.27
_space_group_IT_number 61
_symmetry_cell_setting orthorhombic
_symmetry_space_group_name_Hall '-P 2ac 2ab'
_symmetry_space_group_name_H-M 'P b c a'
_cell_angle_alpha 90.00
_cell_angle_beta 90.00
_cell_angle_gamma 90.00
_cell_formula_units_Z 8
_cell_length_a 11.836(13)
_cell_length_b 13.693(14)
_cell_length_c 22.41(2)
_cell_measurement_temperature 273(2)
_cell_volume 3633(7)
_diffrn_ambient_temperature 273(2)
_exptl_crystal_density_diffrn 1.541
_cod_original_sg_symbol_H-M 'P c a b'
_cod_database_code 4062592

loop_
_symmetry_equiv_pos_as_xyz
'x, y, z'
'-x+1/2, -y, z+1/2'
'-x, y+1/2, -z+1/2'
'x+1/2, -y+1/2, -z'
'-x, -y, -z'
'x-1/2, y, -z-1/2'
'x, -y-1/2, z-1/2'
'-x-1/2, y-1/2, z'

loop_
_atom_site_label
_atom_site_type_symbol
_atom_site_fract_x
_atom_site_fract_y
_atom_site_fract_z
_atom_site_U_iso_or_equiv
_atom_site_adp_type
_atom_site_occupancy
_atom_site_symmetry_multiplicity
_atom_site_calc_flag
_atom_site_refinement_flags
_atom_site_disorder_assembly
_atom_site_disorder_group
Cr1 Cr 1.12596(4) 0.78614(3) 0.33473(2) 0.02311(18) Uani 1 1 d . . .
P1 P 0.97143(6) 0.88750(5) 0.35832(3) 0.0212(2) Uani 1 1 d . . .
N1 N 0.7598(2) 0.94545(17) 0.32956(10) 0.0263(6) Uani 1 1 d . . .
N2 N 0.8958(2) 1.07917(18) 0.34691(11) 0.0271(6) Uani 1 1 d . . .
N3 N 0.80175(19) 0.94717(16) 0.43722(10) 0.0235(6) Uani 1 1 d . . .
O1 O 0.79059(19) 1.19373(15) 0.39284(10) 0.0379(6) Uani 1 1 d . . .
O2 O 0.85541(18) 1.00142(16) 0.52802(9) 0.0352(6) Uani 1 1 d . . .
O3 O 1.32851(19) 0.67431(16) 0.29081(10) 0.0369(6) Uani 1 1 d . . .
O4 O 1.2839(2) 0.96157(17) 0.33978(10) 0.0417(6) Uani 1 1 d . . .
O5 O 1.1812(3) 0.7330(2) 0.46320(12) 0.0653(8) Uani 1 1 d . . .
O6 O 1.0521(2) 0.81955(18) 0.20657(10) 0.0426(6) Uani 1 1 d . . .
O7 O 0.9847(2) 0.60053(19) 0.33232(14) 0.0606(8) Uani 1 1 d . . .
C1 C 0.9968(3) 1.0183(2) 0.34200(13) 0.0261(7) Uani 1 1 d . . .
H1A H 1.0536 1.0428 0.3694 0.031 Uiso 1 1 calc R . .
H1B H 1.0268 1.0242 0.3019 0.031 Uiso 1 1 calc R . .
C2 C 0.9049(2) 0.8877(2) 0.43248(12) 0.0239(7) Uani 1 1 d . . .
H2A H 0.8865 0.8209 0.4432 0.029 Uiso 1 1 calc R . .
H2B H 0.9594 0.9115 0.4613 0.029 Uiso 1 1 calc R . .
C3 C 0.8424(2) 0.8707(2) 0.31402(13) 0.0262(7) Uani 1 1 d . . .
H3A H 0.8603 0.8750 0.2719 0.031 Uiso 1 1 calc R . .
H3B H 0.8109 0.8065 0.3217 0.031 Uiso 1 1 calc R . .
C4 C 0.7970(3) 1.0430(2) 0.31362(14) 0.0306(7) Uani 1 1 d . . .
H4A H 0.7347 1.0879 0.3199 0.037 Uiso 1 1 calc R . .
H4B H 0.8150 1.0437 0.2714 0.037 Uiso 1 1 calc R . .
C5 C 0.7160(2) 0.9347(2) 0.38949(13) 0.0267(7) Uani 1 1 d . . .
H5A H 0.6825 0.8704 0.3933 0.032 Uiso 1 1 calc R . .
H5B H 0.6565 0.9824 0.3955 0.032 Uiso 1 1 calc R . .
C6 C 0.8836(3) 1.1549(2) 0.38557(13) 0.0280(7) Uani 1 1 d . . .
C7 C 0.7836(3) 0.9974(2) 0.48864(13) 0.0269(7) Uani 1 1 d . . .
C8 C 0.9867(3) 1.1908(2) 0.41805(14) 0.0343(8) Uani 1 1 d . . .
H8A H 0.9663 1.2443 0.4435 0.051 Uiso 1 1 calc R . .
H8B H 1.0421 1.2122 0.3896 0.051 Uiso 1 1 calc R . .
H8C H 1.0175 1.1387 0.4417 0.051 Uiso 1 1 calc R . .
C9 C 0.6708(3) 1.0477(3) 0.49644(16) 0.0414(9) Uani 1 1 d . . .
H9A H 0.6674 1.0771 0.5353 0.062 Uiso 1 1 calc R . .
H9B H 0.6112 1.0007 0.4925 0.062 Uiso 1 1 calc R . .
H9C H 0.6624 1.0973 0.4665 0.062 Uiso 1 1 calc R . .
C10 C 1.2506(3) 0.7149(2) 0.30857(13) 0.0263(7) Uani 1 1 d . . .
C11 C 1.2230(3) 0.8975(2) 0.33802(13) 0.0284(7) Uani 1 1 d . . .
C12 C 1.1601(3) 0.7559(2) 0.41557(16) 0.0364(8) Uani 1 1 d . . .
C13 C 1.0824(3) 0.8093(2) 0.25428(15) 0.0290(7) Uani 1 1 d . . .
C14 C 1.0345(3) 0.6719(2) 0.33354(15) 0.0359(8) Uani 1 1 d . . .

loop_
_atom_site_aniso_label
_atom_site_aniso_U_11
_atom_site_aniso_U_22
_atom_site_aniso_U_33
_atom_site_aniso_U_23
_atom_site_aniso_U_13
_atom_site_aniso_U_12
Cr1 0.0229(3) 0.0214(3) 0.0250(3) -0.00160(19) 0.0023(2) 0.0009(2)
P1 0.0224(4) 0.0198(4) 0.0214(4) 0.0000(3) 0.0005(3) 0.0009(3)
N1 0.0227(14) 0.0250(14) 0.0313(14) -0.0014(11) -0.0044(11) 0.0027(11)
N2 0.0258(14) 0.0209(14) 0.0347(14) 0.0011(11) -0.0030(11) 0.0023(11)
N3 0.0187(13) 0.0279(14) 0.0239(14) -0.0011(10) -0.0007(10) 0.0004(11)
O1 0.0381(14) 0.0288(12) 0.0468(14) -0.0010(10) 0.0038(11) 0.0108(11)
O2 0.0306(13) 0.0474(14) 0.0276(12) -0.0084(10) -0.0029(11) 0.0052(11)
O3 0.0287(13) 0.0369(13) 0.0451(14) -0.0068(11) 0.0003(11) 0.0091(11)
O4 0.0364(14) 0.0412(14) 0.0474(15) -0.0052(11) 0.0039(11) -0.0144(13)
O5 0.088(2) 0.075(2) 0.0327(16) 0.0125(14) -0.0022(15) 0.0222(17)
O6 0.0410(14) 0.0619(16) 0.0248(13) -0.0034(11) 0.0016(11) -0.0091(13)
O7 0.0383(15) 0.0359(15) 0.108(2) 0.0057(14) 0.0003(15) -0.0116(13)
C1 0.0278(17) 0.0219(16) 0.0286(16) 0.0017(12) 0.0023(13) -0.0002(14)
C2 0.0206(16) 0.0268(16) 0.0245(16) 0.0017(12) -0.0002(12) 0.0012(13)
C3 0.0295(17) 0.0256(16) 0.0235(15) -0.0023(13) -0.0036(13) -0.0004(14)
C4 0.0309(18) 0.0284(17) 0.0327(17) 0.0051(14) -0.0078(15) 0.0037(14)
C5 0.0195(16) 0.0284(17) 0.0323(17) -0.0015(13) -0.0032(13) 0.0000(14)
C6 0.0346(19) 0.0208(16) 0.0285(17) 0.0088(13) 0.0031(14) 0.0004(15)
C7 0.0276(17) 0.0280(16) 0.0250(16) 0.0008(13) 0.0033(14) -0.0016(14)
C8 0.043(2) 0.0292(17) 0.0307(18) -0.0023(14) 0.0006(15) 0.0051(15)
C9 0.034(2) 0.050(2) 0.040(2) -0.0117(16) 0.0021(16) 0.0147(17)
C10 0.0279(18) 0.0221(16) 0.0289(16) -0.0031(13) -0.0048(14) -0.0017(15)
C11 0.0243(17) 0.0336(19) 0.0272(17) -0.0044(13) 0.0039(13) 0.0031(16)
C12 0.039(2) 0.0353(19) 0.035(2) -0.0009(16) 0.0052(16) 0.0080(16)
C13 0.0245(16) 0.0282(17) 0.034(2) -0.0057(14) 0.0089(15) -0.0041(14)
C14 0.0276(18) 0.0288(19) 0.051(2) 0.0020(15) 0.0050(16) 0.0028(17)

loop_
_geom_bond_atom_site_label_1
_geom_bond_atom_site_label_2
_geom_bond_distance
_geom_bond_site_symmetry_2
_geom_bond_publ_flag
Cr1 C10 1.863(4) . ?
Cr1 C12 1.902(4) . ?
Cr1 C13 1.902(4) . ?
Cr1 C14 1.903(4) . ?
Cr1 C11 1.910(4) . ?
Cr1 P1 2.3562(19) . ?
P1 C2 1.839(3) . ?
P1 C3 1.836(3) . ?
P1 C1 1.853(3) . ?
N1 C4 1.451(4) . ?
N1 C3 1.458(4) . ?
N1 C5 1.447(4) . ?
N2 C6 1.359(4) . ?
N2 C1 1.462(4) . ?
N2 C4 1.473(4) . ?
N3 C7 1.359(4) . ?
N3 C2 1.471(4) . ?
N3 C5 1.484(4) . ?
O1 C6 1.233(4) . ?
O2 C7 1.227(4) . ?
O3 C10 1.148(4) . ?
O4 C11 1.136(4) . ?
O5 C12 1.140(4) . ?
O6 C13 1.136(4) . ?
O7 C14 1.141(4) . ?
C6 C8 1.504(5) . ?
C7 C9 1.512(5) . ?
